data_2001046
loop_
_publ_author_name
'Jin, S.'
'Nieuwenhuyzen, M.'
'Robinson, W. T.'
'Wilkins, C. J.'

_publ_section_title
;
 Structures of dichlorobis(trimethylamine oxide)cobalt(II),
 diiodobis(trimethylamine oxide)cobalt(II), dichlorobis(trimethylamine
 oxide)zinc and dibromobis(trimethylamine oxide)zinc
;
_journal_issue 2
_journal_name_full 'Acta Crystallographica Section C'
_journal_page_first 274
_journal_page_last 279
_journal_paper_doi 10.1107/S0108270191010223
_journal_volume 48
_journal_year 1992
_chemical_formula_sum 'C6 H18 Br2 N2 O2 Zn'
_chemical_formula_weight 375.4
_symmetry_cell_setting orthorhombic
_symmetry_space_group_name_Hall '-P 2n 2ab'
_symmetry_space_group_name_H-M 'P b c n'
_cell_angle_alpha 90
_cell_angle_beta 90
_cell_angle_gamma 90
_cell_formula_units_Z 4
_cell_length_a 11.270(3)
_cell_length_b 11.053(3)
_cell_length_c 10.206(3)
_cell_volume 1271.3(6)
_diffrn_radiation_type Mo
_diffrn_radiation_wavelength 0.71069
_exptl_absorpt_coefficient_mu 8.185
_exptl_crystal_density_diffrn 1.96
_exptl_crystal_density_meas 1.91
_exptl_crystal_F_000 736
_cod_data_source_file mu0274.cif
_cod_data_source_block mu0274d
_cod_original_cell_volume 1271.4(6)
_cod_original_formula_sum 'C6 H18 Br2 N2 O2 Zn1'
_cod_database_code 2001046

loop_
_atom_site_label
_atom_site_fract_x
_atom_site_fract_y
_atom_site_fract_z
_atom_site_U_iso_or_equiv
Zn .5000 .32480(10) .7500 .0140(10)
Br .45600(10) .21320(10) .55190(10) .0170(10)
O .6317(4) .4196(4) .6822(4) .0200(10)
N .7105(4) .4880(4) .7598(5) .0170(10)
C(1) .6461(5) .5500(5) .8683(6) .020(2)
C(2) .7636(6) .5812(6) .6721(6) .025(2)
C(3) .8047(6) .4064(6) .8126(6) .024(2)
H(1A) .5861 .6020 .8325 ?
H(1B) .6096 .4903 .9235 ?
H(1C) .7010 .5971 .9189 ?
H(2A) .8051 .5414 .6022 ?
H(2B) .7022 .6314 .6363 ?
H(2C) .8182 .6302 .7211 ?
H(3A) .8454 .3675 .7416 ?
H(3B) .8602 .4530 .8630 ?
H(3C) .7687 .3462 .8677 ?

loop_
_geom_bond_atom_site_label_1
_geom_bond_atom_site_label_2
_geom_bond_distance
Zn Br 2.4200(10)
O N 1.409(6)
N C(2) 1.490(8)
Zn O 1.944(4)
N C(1) 1.490(8)
N C(3) 1.494(8)
